data_7004346
loop_
_publ_author_name
'Wu, Hua'
'Dong, Xian-Wu'
'Liu, Hai-Yan'
'Ma, Jian-Fang'
'Li, Shun-Li'
'Yang, Jin'
'Liu, Ying-Ying'
'Su, Zhong-Min'

_publ_section_title
;
 Influence of anionic sulfonate-containing co-ligands on the solid
 structures of silver complexes supported by 4,4&#x2032;-bipyridine
 bridges
;
_journal_issue 39
_journal_name_full 'Dalton Transactions'
_journal_page_first 5331
_journal_page_last 5341
_journal_paper_doi 10.1039/b806195e
_journal_year 2008
_chemical_formula_moiety 'C16 H14 Ag N3 O3 S, H2 O '
_chemical_formula_sum 'C16 H16 Ag N3 O4 S'
_chemical_formula_weight 454.25
_chemical_name_systematic
;
?
;
_space_group_IT_number 2
_symmetry_cell_setting triclinic
_symmetry_space_group_name_Hall '-P 1'
_symmetry_space_group_name_H-M 'P -1'
_atom_sites_solution_hydrogens geom
_atom_sites_solution_primary direct
_atom_sites_solution_secondary difmap
_audit_creation_method SHELXL-97
_cell_angle_alpha 103.93(3)
_cell_angle_beta 111.48(1)
_cell_angle_gamma 103.55(1)
_cell_formula_units_Z 2
_cell_length_a 9.992(2)
_cell_length_b 10.059(1)
_cell_length_c 10.216(2)
_cell_measurement_reflns_used 4244
_cell_measurement_temperature 293(2)
_cell_measurement_theta_max 28.4
_cell_measurement_theta_min 2.2
_cell_volume 866.3(3)
_computing_cell_refinement 'SAINT (Bruker, 1999)'
_computing_data_collection 'Bruker SMART'
_computing_data_reduction SAINT
_computing_molecular_graphics 'SHELXTL-PLUS (Sheldrick, 1990)'
_computing_publication_material SHELXL-97
_computing_structure_refinement 'SHELXL-97 (Sheldrick, 1997)'
_computing_structure_solution 'SHELXS-97(Sheldrick, 1997)'
_diffrn_ambient_temperature 293(2)
_diffrn_measured_fraction_theta_full 0.992
_diffrn_measured_fraction_theta_max 0.979
_diffrn_measurement_device_type 'Bruker SMART APEX CCD'
_diffrn_measurement_method 'phi and omega scans'
_diffrn_radiation_monochromator graphite
_diffrn_radiation_source 'fine-focus sealed tube'
_diffrn_radiation_type MoK\a
_diffrn_radiation_wavelength 0.71073
_diffrn_reflns_av_R_equivalents 0.0410
_diffrn_reflns_av_sigmaI/netI 0.0506
_diffrn_reflns_limit_h_max 11
_diffrn_reflns_limit_h_min -13
_diffrn_reflns_limit_k_max 13
_diffrn_reflns_limit_k_min -12
_diffrn_reflns_limit_l_max 13
_diffrn_reflns_limit_l_min -10
_diffrn_reflns_number 6270
_diffrn_reflns_theta_full 25.00
_diffrn_reflns_theta_max 28.35
_diffrn_reflns_theta_min 2.23
_diffrn_standards_decay_% 0
_diffrn_standards_interval_count 0
_diffrn_standards_interval_time .
_diffrn_standards_number 0
_exptl_absorpt_coefficient_mu 1.310
_exptl_absorpt_correction_T_max 0.785
_exptl_absorpt_correction_T_min 0.649
_exptl_absorpt_correction_type empirical
_exptl_absorpt_process_details SADABS
_exptl_crystal_colour colorless
_exptl_crystal_density_diffrn 1.741
_exptl_crystal_density_method 'not measured'
_exptl_crystal_description block
_exptl_crystal_F_000 456
_exptl_crystal_size_max 0.34
_exptl_crystal_size_mid 0.31
_exptl_crystal_size_min 0.19
_refine_diff_density_max 0.476
_refine_diff_density_min -0.760
_refine_diff_density_rms 0.090
_refine_ls_extinction_method none
_refine_ls_goodness_of_fit_ref 0.954
_refine_ls_hydrogen_treatment mixed
_refine_ls_matrix_type full
_refine_ls_number_parameters 242
_refine_ls_number_reflns 4244
_refine_ls_number_restraints 3
_refine_ls_restrained_S_all 0.954
_refine_ls_R_factor_all 0.0577
_refine_ls_R_factor_gt 0.0356
_refine_ls_shift/su_max 0.000
_refine_ls_shift/su_mean 0.000
_refine_ls_structure_factor_coef Fsqd
_refine_ls_weighting_details 'calc w=1/[\s^2^(Fo^2^)+(0.0476P)^2^+0.0000P] where P=(Fo^2^+2Fc^2^)/3'
_refine_ls_weighting_scheme calc
_refine_ls_wR_factor_gt 0.0838
_refine_ls_wR_factor_ref 0.0934
_reflns_number_gt 2940
_reflns_number_total 4244
_reflns_threshold_expression >2sigma(I)
_cod_data_source_file b806195e.txt
_cod_data_source_block compd4
_cod_depositor_comments
;
The following automatic conversions were performed:
'_symmetry_cell_setting' value 'Triclinic' changed to 'triclinic'
according to '/home/saulius/struct/CIF-dictionaries/cif_core.dic'
dictionary named 'cif_core.dic' version 2.4.1 from 2010-06-29.

Automatic conversion script
Id: cif_fix_enum 1527 2010-12-29 10:47:43Z saulius 
;
_cod_database_code 7004346

loop_
_symmetry_equiv_pos_as_xyz
'x, y, z'
'-x, -y, -z'

loop_
_atom_site_label
_atom_site_type_symbol
_atom_site_fract_x
_atom_site_fract_y
_atom_site_fract_z
_atom_site_U_iso_or_equiv
_atom_site_adp_type
_atom_site_occupancy
_atom_site_symmetry_multiplicity
_atom_site_calc_flag
_atom_site_refinement_flags
_atom_site_disorder_assembly
_atom_site_disorder_group
Ag1 Ag -0.12942(3) 0.39222(3) 0.08450(3) 0.05469(12) Uani 1 1 d . . .
C1 C 0.1693(3) 0.8519(3) 0.3848(3) 0.0409(7) Uani 1 1 d . . .
C2 C 0.0933(3) 0.8688(3) 0.4724(3) 0.0442(7) Uani 1 1 d . . .
H2 H -0.0053 0.8717 0.4315 0.053 Uiso 1 1 calc R . .
C3 C 0.1641(4) 0.8816(3) 0.6214(4) 0.0457(7) Uani 1 1 d . . .
H3 H 0.1136 0.8961 0.6811 0.055 Uiso 1 1 calc R . .
C4 C 0.3105(3) 0.8731(3) 0.6840(3) 0.0427(7) Uani 1 1 d . . .
C5 C 0.3867(4) 0.8595(4) 0.5943(4) 0.0519(8) Uani 1 1 d . . .
H5 H 0.4856 0.8572 0.6345 0.062 Uiso 1 1 calc R . .
C6 C 0.3171(4) 0.8495(4) 0.4467(4) 0.0500(8) Uani 1 1 d . . .
H6 H 0.3695 0.8411 0.3882 0.060 Uiso 1 1 calc R . .
C7 C 0.1149(4) 0.4922(3) 0.4111(3) 0.0511(8) Uani 1 1 d . . .
H7 H 0.0778 0.5689 0.4173 0.061 Uiso 1 1 calc R . .
C8 C 0.2265(4) 0.4948(3) 0.5399(3) 0.0495(8) Uani 1 1 d . . .
H8 H 0.2627 0.5715 0.6307 0.059 Uiso 1 1 calc R . .
C9 C 0.2858(3) 0.3825(3) 0.5350(3) 0.0374(7) Uani 1 1 d . . .
C10 C 0.2251(3) 0.2711(3) 0.3966(3) 0.0426(7) Uani 1 1 d . . .
H10 H 0.2601 0.1930 0.3875 0.051 Uiso 1 1 calc R . .
C11 C 0.5284(4) 0.5150(3) 0.7754(4) 0.0616(10) Uani 1 1 d . . .
H11 H 0.5285 0.6029 0.7610 0.074 Uiso 1 1 calc R . .
C12 C 0.4085(3) 0.3844(3) 0.6727(3) 0.0394(7) Uani 1 1 d . . .
C13 C 0.4120(3) 0.2599(3) 0.7057(3) 0.0474(8) Uani 1 1 d . . .
H13 H 0.3325 0.1706 0.6429 0.057 Uiso 1 1 calc R . .
C14 C 0.5332(4) 0.2680(3) 0.8318(4) 0.0523(9) Uani 1 1 d . . .
H14 H 0.5323 0.1825 0.8520 0.063 Uiso 1 1 calc R . .
C15 C 0.6464(4) 0.5141(4) 0.8976(4) 0.0646(11) Uani 1 1 d . . .
H15 H 0.7264 0.6024 0.9633 0.078 Uiso 1 1 calc R . .
C16 C 0.1121(3) 0.2768(3) 0.2719(3) 0.0459(7) Uani 1 1 d . . .
H16 H 0.0727 0.2010 0.1797 0.055 Uiso 1 1 calc R . .
N1 N 0.3744(4) 0.8734(4) 0.8287(4) 0.0609(8) Uani 1 1 d . . .
N2 N 0.0566(3) 0.3859(3) 0.2773(3) 0.0417(6) Uani 1 1 d . . .
N3 N 0.6517(3) 0.3915(3) 0.9267(3) 0.0484(7) Uani 1 1 d . . .
O1 O 0.0164(3) 0.6665(2) 0.1104(3) 0.0626(7) Uani 1 1 d . . .
O2 O 0.1947(4) 0.8930(3) 0.1531(3) 0.0979(11) Uani 1 1 d . . .
O3 O -0.0425(4) 0.8835(4) 0.1708(3) 0.1121(14) Uani 1 1 d . . .
OW1 O 0.2934(3) 0.0916(4) 0.0433(4) 0.0812(9) Uani 1 1 d D . .
S1 S 0.07540(10) 0.82240(9) 0.19061(9) 0.0516(2) Uani 1 1 d . . .
HN1 H 0.481(5) 0.891(4) 0.876(4) 0.078(13) Uiso 1 1 d . . .
HN2 H 0.352(6) 0.922(5) 0.888(6) 0.10(2) Uiso 1 1 d . . .
HW1A H 0.224(5) 0.104(5) -0.016(5) 0.103(18) Uiso 1 1 d D . .
HW1B H 0.251(5) 0.015(4) 0.056(5) 0.089(16) Uiso 1 1 d D . .

loop_
_atom_site_aniso_label
_atom_site_aniso_U_11
_atom_site_aniso_U_22
_atom_site_aniso_U_33
_atom_site_aniso_U_23
_atom_site_aniso_U_13
_atom_site_aniso_U_12
Ag1 0.04357(16) 0.06512(19) 0.03897(15) 0.02151(12) -0.00368(10) 0.02521(13)
C1 0.0387(16) 0.0299(14) 0.0382(15) 0.0105(12) 0.0033(12) 0.0099(12)
C2 0.0339(15) 0.0383(16) 0.0467(17) 0.0114(13) 0.0064(13) 0.0131(13)
C3 0.0433(17) 0.0432(16) 0.0479(17) 0.0149(14) 0.0186(14) 0.0154(14)
C4 0.0394(16) 0.0348(15) 0.0371(15) 0.0091(13) 0.0045(13) 0.0093(12)
C5 0.0341(16) 0.064(2) 0.0481(18) 0.0193(16) 0.0066(14) 0.0218(15)
C6 0.0418(18) 0.061(2) 0.0425(17) 0.0161(15) 0.0157(14) 0.0192(15)
C7 0.0488(18) 0.0383(16) 0.0474(18) 0.0141(14) -0.0010(14) 0.0223(14)
C8 0.0494(18) 0.0350(15) 0.0372(16) 0.0076(13) -0.0062(13) 0.0171(14)
C9 0.0261(13) 0.0334(14) 0.0397(15) 0.0169(12) 0.0004(11) 0.0083(11)
C10 0.0391(16) 0.0412(16) 0.0380(15) 0.0118(13) 0.0056(13) 0.0199(13)
C11 0.0472(19) 0.0363(16) 0.061(2) 0.0227(15) -0.0140(16) 0.0041(14)
C12 0.0301(14) 0.0390(15) 0.0368(15) 0.0164(13) 0.0012(12) 0.0113(12)
C13 0.0369(16) 0.0373(15) 0.0469(17) 0.0201(14) -0.0033(13) 0.0088(12)
C14 0.0430(18) 0.0454(17) 0.0540(19) 0.0289(15) 0.0012(15) 0.0133(14)
C15 0.049(2) 0.0400(17) 0.058(2) 0.0161(16) -0.0171(16) 0.0049(15)
C16 0.0407(17) 0.0503(17) 0.0341(15) 0.0108(14) 0.0046(13) 0.0193(14)
N1 0.056(2) 0.072(2) 0.0407(16) 0.0195(16) 0.0088(15) 0.0232(17)
N2 0.0339(13) 0.0435(13) 0.0374(13) 0.0206(11) 0.0016(10) 0.0134(11)
N3 0.0365(14) 0.0487(15) 0.0392(14) 0.0189(12) -0.0052(11) 0.0131(11)
O1 0.0662(16) 0.0473(13) 0.0467(13) 0.0070(11) 0.0088(12) 0.0111(11)
O2 0.096(2) 0.097(2) 0.0682(18) 0.0505(17) 0.0171(17) -0.0091(18)
O3 0.132(3) 0.137(3) 0.0561(17) 0.0244(18) 0.0033(18) 0.105(3)
OW1 0.0530(17) 0.114(3) 0.091(2) 0.072(2) 0.0228(16) 0.0331(17)
S1 0.0548(5) 0.0428(4) 0.0388(4) 0.0149(3) 0.0016(4) 0.0177(4)

loop_
_atom_type_symbol
_atom_type_description
_atom_type_scat_dispersion_real
_atom_type_scat_dispersion_imag
_atom_type_scat_source
C C 0.0033 0.0016 'International Tables Vol C Tables 4.2.6.8 and 6.1.1.4'
H H 0.0000 0.0000 'International Tables Vol C Tables 4.2.6.8 and 6.1.1.4'
N N 0.0061 0.0033 'International Tables Vol C Tables 4.2.6.8 and 6.1.1.4'
O O 0.0106 0.0060 'International Tables Vol C Tables 4.2.6.8 and 6.1.1.4'
S S 0.1246 0.1234 'International Tables Vol C Tables 4.2.6.8 and 6.1.1.4'
Ag Ag -0.8971 1.1015 'International Tables Vol C Tables 4.2.6.8 and 6.1.1.4'

loop_
_geom_angle_atom_site_label_1
_geom_angle_atom_site_label_2
_geom_angle_atom_site_label_3
_geom_angle
_geom_angle_site_symmetry_1
_geom_angle_site_symmetry_3
_geom_angle_publ_flag
N2 Ag1 N3 164.95(10) . 1_454 ?
C2 C1 C6 119.9(3) . . ?
C2 C1 S1 120.4(2) . . ?
C6 C1 S1 119.6(3) . . ?
C1 C2 C3 119.8(3) . . ?
C1 C2 H2 120.1 . . ?
C3 C2 H2 120.1 . . ?
C2 C3 C4 121.1(3) . . ?
C2 C3 H3 119.5 . . ?
C4 C3 H3 119.5 . . ?
N1 C4 C5 121.3(3) . . ?
N1 C4 C3 120.5(3) . . ?
C5 C4 C3 118.1(3) . . ?
C6 C5 C4 120.6(3) . . ?
C6 C5 H5 119.7 . . ?
C4 C5 H5 119.7 . . ?
C5 C6 C1 120.4(3) . . ?
C5 C6 H6 119.8 . . ?
C1 C6 H6 119.8 . . ?
N2 C7 C8 123.6(3) . . ?
N2 C7 H7 118.2 . . ?
C8 C7 H7 118.2 . . ?
C7 C8 C9 119.9(3) . . ?
C7 C8 H8 120.0 . . ?
C9 C8 H8 120.0 . . ?
C10 C9 C8 116.9(2) . . ?
C10 C9 C12 122.3(2) . . ?
C8 C9 C12 120.8(3) . . ?
C16 C10 C9 119.5(3) . . ?
C16 C10 H10 120.3 . . ?
C9 C10 H10 120.3 . . ?
C15 C11 C12 120.0(3) . . ?
C15 C11 H11 120.0 . . ?
C12 C11 H11 120.0 . . ?
C13 C12 C11 116.7(2) . . ?
C13 C12 C9 122.8(2) . . ?
C11 C12 C9 120.5(2) . . ?
C14 C13 C12 119.9(3) . . ?
C14 C13 H13 120.1 . . ?
C12 C13 H13 120.1 . . ?
N3 C14 C13 123.7(3) . . ?
N3 C14 H14 118.2 . . ?
C13 C14 H14 118.2 . . ?
N3 C15 C11 123.0(3) . . ?
N3 C15 H15 118.5 . . ?
C11 C15 H15 118.5 . . ?
N2 C16 C10 123.3(3) . . ?
N2 C16 H16 118.4 . . ?
C10 C16 H16 118.4 . . ?
C4 N1 HN1 118(2) . . ?
C4 N1 HN2 116(4) . . ?
HN1 N1 HN2 109(4) . . ?
C7 N2 C16 116.8(2) . . ?
C7 N2 Ag1 119.10(19) . . ?
C16 N2 Ag1 124.0(2) . . ?
C14 N3 C15 116.6(2) . . ?
C14 N3 Ag1 122.43(19) . 1_656 ?
C15 N3 Ag1 119.0(2) . 1_656 ?
HW1A OW1 HW1B 104(3) . . ?
O3 S1 O1 113.1(2) . . ?
O3 S1 O2 114.1(2) . . ?
O1 S1 O2 109.33(19) . . ?
O3 S1 C1 106.85(17) . . ?
O1 S1 C1 106.92(13) . . ?
O2 S1 C1 106.08(16) . . ?

loop_
_geom_bond_atom_site_label_1
_geom_bond_atom_site_label_2
_geom_bond_distance
_geom_bond_site_symmetry_2
_geom_bond_publ_flag
Ag1 N2 2.184(2) . ?
Ag1 N3 2.188(2) 1_454 ?
C1 C2 1.375(4) . ?
C1 C6 1.386(4) . ?
C1 S1 1.768(3) . ?
C2 C3 1.381(4) . ?
C2 H2 0.9300 . ?
C3 C4 1.398(4) . ?
C3 H3 0.9300 . ?
C4 N1 1.379(4) . ?
C4 C5 1.392(5) . ?
C5 C6 1.375(4) . ?
C5 H5 0.9300 . ?
C6 H6 0.9300 . ?
C7 N2 1.331(4) . ?
C7 C8 1.368(4) . ?
C7 H7 0.9300 . ?
C8 C9 1.391(4) . ?
C8 H8 0.9300 . ?
C9 C10 1.384(4) . ?
C9 C12 1.482(4) . ?
C10 C16 1.383(4) . ?
C10 H10 0.9300 . ?
C11 C15 1.372(4) . ?
C11 C12 1.393(4) . ?
C11 H11 0.9300 . ?
C12 C13 1.377(4) . ?
C13 C14 1.376(4) . ?
C13 H13 0.9300 . ?
C14 N3 1.333(4) . ?
C14 H14 0.9300 . ?
C15 N3 1.345(4) . ?
C15 H15 0.9300 . ?
C16 N2 1.340(4) . ?
C16 H16 0.9300 . ?
N1 HN1 0.94(4) . ?
N1 HN2 0.82(5) . ?
N3 Ag1 2.188(2) 1_656 ?
O1 S1 1.439(2) . ?
O2 S1 1.463(3) . ?
O3 S1 1.426(3) . ?
OW1 HW1A 0.79(3) . ?
OW1 HW1B 0.85(3) . ?

loop_
_geom_hbond_atom_site_label_D
_geom_hbond_atom_site_label_H
_geom_hbond_atom_site_label_A
_geom_hbond_distance_DH
_geom_hbond_distance_HA
_geom_hbond_distance_DA
_geom_hbond_angle_DHA
_geom_hbond_site_symmetry_A
OW1 HW1B O2 0.85(3) 1.87(3) 2.681(4) 160(4) 1_545
OW1 HW1A O3 0.79(3) 1.98(4) 2.770(4) 175(5) 2_565
N1 HN1 OW1 0.94(4) 2.04(4) 2.984(5) 173(3) 2_666

loop_
_geom_torsion_atom_site_label_1
_geom_torsion_atom_site_label_2
_geom_torsion_atom_site_label_3
_geom_torsion_atom_site_label_4
_geom_torsion
_geom_torsion_site_symmetry_1
_geom_torsion_site_symmetry_2
_geom_torsion_site_symmetry_3
_geom_torsion_site_symmetry_4
_geom_torsion_publ_flag
C6 C1 C2 C3 -0.8(4) . . . . ?
S1 C1 C2 C3 175.5(2) . . . . ?
C1 C2 C3 C4 -2.0(4) . . . . ?
C2 C3 C4 N1 -174.4(3) . . . . ?
C2 C3 C4 C5 3.5(4) . . . . ?
N1 C4 C5 C6 175.6(3) . . . . ?
C3 C4 C5 C6 -2.3(5) . . . . ?
C4 C5 C6 C1 -0.4(5) . . . . ?
C2 C1 C6 C5 2.0(5) . . . . ?
S1 C1 C6 C5 -174.3(3) . . . . ?
N2 C7 C8 C9 0.5(6) . . . . ?
C7 C8 C9 C10 -0.8(5) . . . . ?
C7 C8 C9 C12 179.0(3) . . . . ?
C8 C9 C10 C16 0.6(5) . . . . ?
C12 C9 C10 C16 -179.2(3) . . . . ?
C15 C11 C12 C13 3.4(6) . . . . ?
C15 C11 C12 C9 -176.0(4) . . . . ?
C10 C9 C12 C13 -39.4(5) . . . . ?
C8 C9 C12 C13 140.8(3) . . . . ?
C10 C9 C12 C11 140.0(3) . . . . ?
C8 C9 C12 C11 -39.8(5) . . . . ?
C11 C12 C13 C14 -2.5(5) . . . . ?
C9 C12 C13 C14 176.9(3) . . . . ?
C12 C13 C14 N3 -0.5(6) . . . . ?
C12 C11 C15 N3 -1.4(7) . . . . ?
C9 C10 C16 N2 -0.1(5) . . . . ?
C8 C7 N2 C16 0.1(5) . . . . ?
C8 C7 N2 Ag1 176.9(3) . . . . ?
C10 C16 N2 C7 -0.3(5) . . . . ?
C10 C16 N2 Ag1 -177.0(2) . . . . ?
N3 Ag1 N2 C7 -64.3(4) 1_454 . . . ?
N3 Ag1 N2 C16 112.3(4) 1_454 . . . ?
C13 C14 N3 C15 2.6(6) . . . . ?
C13 C14 N3 Ag1 -161.6(3) . . . 1_656 ?
C11 C15 N3 C14 -1.6(6) . . . . ?
C11 C15 N3 Ag1 163.2(3) . . . 1_656 ?
C2 C1 S1 O3 25.0(3) . . . . ?
C6 C1 S1 O3 -158.7(3) . . . . ?
C2 C1 S1 O1 -96.3(3) . . . . ?
C6 C1 S1 O1 80.0(3) . . . . ?
C2 C1 S1 O2 147.1(3) . . . . ?
C6 C1 S1 O2 -36.6(3) . . . . ?
